data_7243295
loop_
_publ_author_name
'Rai, Sunil K.'
'Baidya, Debjani'
'Nangia, Ashwini K.'

_publ_section_title
;
 Salts, solvates and hydrates of the multi-kinase inhibitor drug pazopanib
 with hydroxybenzoic acids
;
_journal_issue 35
_journal_name_full CrystEngComm
_journal_page_first 5994
_journal_page_last 6011
_journal_paper_doi 10.1039/D1CE00785H
_journal_volume 23
_journal_year 2021
_chemical_formula_moiety 'C34 H30 Eu N6 O13, N O3, 3(H2 O)'
_chemical_formula_sum 'C34 H36 Eu N7 O19'
_chemical_formula_weight 998.66
_space_group_crystal_system triclinic
_space_group_IT_number 2
_space_group_name_Hall '-P 1'
_space_group_name_H-M_alt 'P -1'
_atom_sites_solution_hydrogens mixed
_atom_sites_solution_primary dual
_audit_creation_date 2021-03-04
_audit_creation_method
;
Olex2 1.3
(compiled 2020.02.04 svn.rd84adfe8 for OlexSys, GUI svn.r6032)
;
_audit_update_record
;
2021-05-11 deposited with the CCDC.	2021-07-28 downloaded from the CCDC.
;
_cell_angle_alpha 94.619(2)
_cell_angle_beta 90.613(2)
_cell_angle_gamma 93.445(2)
_cell_formula_units_Z 2
_cell_length_a 10.6395(3)
_cell_length_b 13.2614(4)
_cell_length_c 14.0523(4)
_cell_measurement_reflns_used 8703
_cell_measurement_temperature 293(2)
_cell_measurement_theta_max 27.3700
_cell_measurement_theta_min 1.9180
_cell_volume 1972.45(10)
_computing_cell_refinement 'CrysAlisPro 1.171.39.28b (Rigaku OD, 2015)'
_computing_data_collection 'CrysAlisPro 1.171.39.28b (Rigaku OD, 2015)'
_computing_data_reduction 'CrysAlisPro 1.171.39.28b (Rigaku OD, 2015)'
_computing_molecular_graphics 'Olex2 1.3 (Dolomanov et al., 2009)'
_computing_publication_material 'Olex2 1.3 (Dolomanov et al., 2009)'
_computing_structure_refinement 'SHELXL 2018/3 (Sheldrick, 2015)'
_computing_structure_solution 'SHELXT 2018/2 (Sheldrick, 2018)'
_diffrn_ambient_temperature 293(2)
_diffrn_detector 'CCD plate'
_diffrn_measured_fraction_theta_full 0.997
_diffrn_measured_fraction_theta_max 0.997
_diffrn_measurement_details
;
List of Runs (angles in degrees, time in seconds):

  # Type    Start    End  Width  t~exp~   \w     \q     \k     \f   Frames
#--------------------------------------------------------------------------
  1  \w     69.00  94.00   0.50   10.00    --    5.00  55.00 -30.00   50
  2  \w     46.00  72.00   0.50   10.00    --    5.00  29.00-120.00   52
  3  \w    -22.00  80.00   0.50   10.00    --   -9.60  55.00 -30.00  204
  4  \w    -25.00  79.00   0.50   10.00    --   -9.60  55.00  90.00  208
  5  \w      0.00  80.00   0.50   10.00    --   -9.60  55.00-150.00  160
  6  \w    -98.00  65.00   0.50   10.00    --   -9.60  43.00   0.00  326
  7  \w    -81.00 -54.00   0.50   10.00    --   -9.60  55.00  90.00   54
  8  \w    -75.00 -50.00   0.50   10.00    --   -9.60  55.00 -30.00   50
;
_diffrn_measurement_device 'four-circle diffractometer'
_diffrn_measurement_device_type 'XtaLAB AFC11 (RCD3): quarter-chi single'
_diffrn_measurement_method '\w scans'
_diffrn_orient_matrix_type 'CrysAlisPro convention (1999,Acta A55,543-557)'
_diffrn_orient_matrix_UB_11 0.0159969000
_diffrn_orient_matrix_UB_12 0.0368088000
_diffrn_orient_matrix_UB_13 -0.0324790000
_diffrn_orient_matrix_UB_21 0.0532320000
_diffrn_orient_matrix_UB_22 0.0174704000
_diffrn_orient_matrix_UB_23 0.0288614000
_diffrn_orient_matrix_UB_31 0.0370422000
_diffrn_orient_matrix_UB_32 -0.0350732000
_diffrn_orient_matrix_UB_33 -0.0260229000
_diffrn_radiation_monochromator graphite
_diffrn_radiation_probe x-ray
_diffrn_radiation_type 'Mo K\a'
_diffrn_radiation_wavelength 0.71073
_diffrn_reflns_av_R_equivalents 0.0492
_diffrn_reflns_av_unetI/netI 0.0510
_diffrn_reflns_Laue_measured_fraction_full 0.997
_diffrn_reflns_Laue_measured_fraction_max 0.997
_diffrn_reflns_limit_h_max 12
_diffrn_reflns_limit_h_min -12
_diffrn_reflns_limit_k_max 15
_diffrn_reflns_limit_k_min -15
_diffrn_reflns_limit_l_max 16
_diffrn_reflns_limit_l_min -16
_diffrn_reflns_number 24857
_diffrn_reflns_point_group_measured_fraction_full 0.997
_diffrn_reflns_point_group_measured_fraction_max 0.997
_diffrn_reflns_theta_full 25.026
_diffrn_reflns_theta_max 25.026
_diffrn_reflns_theta_min 1.918
_diffrn_source 'fine-focus sealed X-ray tube'
_diffrn_source_type 'Enhance (Mo) X-ray Source'
_exptl_absorpt_coefficient_mu 1.680
_exptl_absorpt_correction_T_max 1.00000
_exptl_absorpt_correction_T_min 0.85369
_exptl_absorpt_correction_type multi-scan
_exptl_absorpt_process_details
;
CrysAlisPro 1.171.39.28b (Rigaku Oxford Diffraction, 2015)
Empirical absorption correction using spherical harmonics,
 implemented in SCALE3 ABSPACK scaling algorithm.
;
_exptl_crystal_colour 'clear whiteish yellow'
_exptl_crystal_colour_lustre clear
_exptl_crystal_colour_modifier whiteish
_exptl_crystal_colour_primary yellow
_exptl_crystal_density_diffrn 1.681
_exptl_crystal_description block
_exptl_crystal_F_000 1008
_exptl_crystal_size_max 0.02
_exptl_crystal_size_mid 0.01
_exptl_crystal_size_min 0.01
_refine_diff_density_max 0.482
_refine_diff_density_min -0.487
_refine_diff_density_rms 0.091
_refine_ls_extinction_method none
_refine_ls_goodness_of_fit_ref 1.030
_refine_ls_hydrogen_treatment constr
_refine_ls_matrix_type full
_refine_ls_number_parameters 566
_refine_ls_number_reflns 6946
_refine_ls_number_restraints 8
_refine_ls_restrained_S_all 1.030
_refine_ls_R_factor_all 0.0400
_refine_ls_R_factor_gt 0.0286
_refine_ls_shift/su_max 0.002
_refine_ls_shift/su_mean 0.000
_refine_ls_structure_factor_coef Fsqd
_refine_ls_weighting_details 'w=1/[\s^2^(Fo^2^)+(0.0234P)^2^] where P=(Fo^2^+2Fc^2^)/3'
_refine_ls_weighting_scheme calc
_refine_ls_wR_factor_gt 0.0538
_refine_ls_wR_factor_ref 0.0564
_reflns_Friedel_coverage 0.000
_reflns_number_gt 5894
_reflns_number_total 6946
_reflns_threshold_expression 'I > 2\s(I)'
_cod_data_source_file d1ce00785h2.cif
_cod_data_source_block eucoobpy2
_cod_depositor_comments 'Adding full bibliography for 7243295--7243297.cif.'
_cod_database_code 7243295
_shelx_shelxl_version_number 2018/3
_shelx_space_group_comment
;
The symmetry employed for this shelxl refinement is uniquely defined
by the following loop, which should always be used as a source of
symmetry information in preference to the above space-group names.
They are only intended as comments.
;
_shelx_estimated_absorpt_t_max 0.983
_shelx_estimated_absorpt_t_min 0.967
_reflns_odcompleteness_completeness 99.32
_reflns_odcompleteness_iscentric 1
_reflns_odcompleteness_theta 26.32
_olex2_refinement_description
;
1. Fixed Uiso
 At 1.2 times of:
  All C(H) groups
 At 1.5 times of:
  All O(H,H) groups
2. Restrained distances
 Eu01-H8A \\sim Eu01-H8B
 with sigma of 0.02
 Eu01-H14A \\sim Eu01-H14B
 with sigma of 0.02
3. Rigid bond restraints
 O13, O11, O12, N3
 with sigma for 1-2 distances of 0.01 and sigma for 1-3 distances of 0.01
4.a Free rotating group:
 O8(H8A,H8B), O14(H14A,H14B), O3(H3A,H3B), O2(H2A,H2B), O1(H1A,H1B)
4.b Rotating group:
 O7(H7A,H7B)
4.c Aromatic/amide H refined with riding coordinates:
 C34(H34), C26(H26), C13(H13), C30(H30), C25(H25), C32(H32), C9(H9), C4(H4),
 C31(H31), C5(H5), C20(H20), C7(H7), C27(H27), C10(H10), C8(H8), C11(H11),
 C28(H28), C21(H21), C22(H22), C17(H17), C19(H19), C15(H15), C18(H18), C16(H16)
;
_smtbx_masks_void_probe_radius 1.2
_smtbx_masks_void_truncation_radius 1.2
_olex2_submission_special_instructions 'No special instructions were received'
_oxdiff_exptl_absorpt_empirical_details
;
Empirical correction (ABSPACK) includes:
- Absorption correction using spherical harmonics
- Frame scaling
;
_oxdiff_exptl_absorpt_empirical_full_max 1.115
_oxdiff_exptl_absorpt_empirical_full_min 0.897

loop_
_space_group_symop_operation_xyz
'x, y, z'
'-x, -y, -z'

loop_
_atom_site_label
_atom_site_type_symbol
_atom_site_fract_x
_atom_site_fract_y
_atom_site_fract_z
_atom_site_U_iso_or_equiv
_atom_site_adp_type
_atom_site_occupancy
_atom_site_site_symmetry_order
_atom_site_calc_flag
_atom_site_refinement_flags_posn
_atom_site_refinement_flags_adp
_atom_site_refinement_flags_occupancy
_atom_site_disorder_assembly
_atom_site_disorder_group
Eu01 Eu 0.64175(2) 0.17437(2) 0.36525(2) 0.02751(6) Uani 1 1 d D . . . .
O9 O 0.36797(19) 0.13751(15) 0.54616(14) 0.0402(5) Uani 1 1 d . . . . .
O7 O 0.70497(18) 0.00290(14) 0.32062(14) 0.0363(5) Uani 1 1 d . . . . .
H7A H 0.785318 0.003103 0.319911 0.054 Uiso 1 1 d R U . . .
H7B H 0.683758 -0.035847 0.364281 0.054 Uiso 1 1 d R U . . .
O16 O 0.8566(2) 0.41405(15) 0.30515(15) 0.0426(5) Uani 1 1 d . . . . .
O8 O 0.47133(19) 0.04830(15) 0.38875(15) 0.0386(5) Uani 1 1 d G . . . .
H8A H 0.427248 0.046971 0.438734 0.058 Uiso 1 1 d DG U . . .
H8B H 0.453497 -0.008697 0.357966 0.058 Uiso 1 1 d DG U . . .
O15 O 0.7297(2) 0.34012(15) 0.40637(15) 0.0436(5) Uani 1 1 d . . . . .
N4 N 0.8569(2) 0.74905(17) 0.66672(16) 0.0281(5) Uani 1 1 d . . . . .
N5 N 0.3904(2) 0.52328(17) 0.85282(16) 0.0285(5) Uani 1 1 d . . . . .
O13 O 0.5311(2) 0.12576(18) 0.20643(16) 0.0539(6) Uani 1 1 d . U . . .
N7 N 0.3998(3) 0.8745(2) 1.2560(2) 0.0450(7) Uani 1 1 d . . . . .
O10 O 0.5086(2) 0.24111(16) 0.48227(16) 0.0536(7) Uani 1 1 d . . . . .
O14 O 0.7727(2) 0.22060(17) 0.23522(16) 0.0538(6) Uani 1 1 d G . . . .
H14A H 0.810495 0.278283 0.230469 0.081 Uiso 1 1 d DG U . . .
H14B H 0.783624 0.187997 0.181677 0.081 Uiso 1 1 d DG U . . .
O12 O 0.4841(2) 0.26693(18) 0.27676(19) 0.0569(6) Uani 1 1 d . U . . .
N6 N 0.8177(2) 1.1069(2) 1.06130(19) 0.0428(7) Uani 1 1 d . . . . .
O19 O 1.1908(2) 0.3324(2) -0.01178(18) 0.0644(7) Uani 1 1 d . . . . .
O17 O 1.0199(2) 0.3823(2) 0.05315(19) 0.0656(7) Uani 1 1 d . . . . .
O3 O 1.0164(3) 0.55298(19) 0.2222(2) 0.0776(9) Uani 1 1 d G . . . .
H3A H 0.970830 0.505510 0.243993 0.116 Uiso 1 1 d G U . . .
H3B H 1.068289 0.522685 0.186150 0.116 Uiso 1 1 d G U . . .
O5 O 0.7214(3) 0.1168(2) 0.51772(18) 0.0721(8) Uani 1 1 d . . . . .
O18 O 1.1991(2) 0.4422(2) 0.11092(19) 0.0625(7) Uani 1 1 d . . . . .
N3 N 0.4665(3) 0.2012(2) 0.2069(2) 0.0491(7) Uani 1 1 d . U . . .
C3 C 0.8209(2) 0.5017(2) 0.4573(2) 0.0273(7) Uani 1 1 d . . . . .
O11 O 0.3900(2) 0.2118(2) 0.1438(2) 0.0815(9) Uani 1 1 d . U . . .
C6 C 0.8454(2) 0.6648(2) 0.5933(2) 0.0286(7) Uani 1 1 d . . . . .
C12 C 0.8540(2) 0.8969(2) 0.8164(2) 0.0283(7) Uani 1 1 d . . . . .
C34 C 0.3450(3) 0.2818(2) 0.7039(2) 0.0336(7) Uani 1 1 d . . . . .
H34 H 0.304409 0.218136 0.707175 0.040 Uiso 1 1 calc R U . . .
C33 C 0.4147(3) 0.3020(2) 0.6238(2) 0.0288(7) Uani 1 1 d . . . . .
C23 C 0.3910(3) 0.7307(2) 1.0994(2) 0.0310(7) Uani 1 1 d . . . . .
C14 C 0.8421(2) 0.9703(2) 0.9008(2) 0.0292(7) Uani 1 1 d . . . . .
C1 C 0.8014(3) 0.4116(2) 0.3835(2) 0.0304(7) Uani 1 1 d . . . . .
C26 C 0.2803(3) 0.5421(2) 0.8963(2) 0.0315(7) Uani 1 1 d . . . . .
H26 H 0.205508 0.510452 0.871136 0.038 Uiso 1 1 calc R U . . .
C29 C 0.3947(3) 0.4491(2) 0.7714(2) 0.0294(7) Uani 1 1 d . . . . .
C13 C 0.8103(3) 0.9142(2) 0.7262(2) 0.0340(7) Uani 1 1 d . . . . .
H13 H 0.780665 0.976885 0.715428 0.041 Uiso 1 1 calc R U . . .
C30 C 0.3353(3) 0.3546(2) 0.7781(2) 0.0330(7) Uani 1 1 d . . . . .
H30 H 0.289609 0.340465 0.831992 0.040 Uiso 1 1 calc R U . . .
C25 C 0.2778(3) 0.6071(2) 0.9767(2) 0.0305(7) Uani 1 1 d . . . . .
H25 H 0.201715 0.618337 1.006507 0.037 Uiso 1 1 calc R U . . .
N1 N 1.1364(3) 0.3864(2) 0.0505(2) 0.0452(7) Uani 1 1 d . . . . .
C32 C 0.4704(3) 0.3984(2) 0.6176(2) 0.0328(7) Uani 1 1 d . . . . .
H32 H 0.515338 0.412972 0.563421 0.039 Uiso 1 1 calc R U . . .
O6 O 0.8695(2) 0.1580(2) 0.4232(3) 0.0715(8) Uani 1 1 d . . . . .
C24 C 0.3891(3) 0.6566(2) 1.0143(2) 0.0303(7) Uani 1 1 d . . . . .
C9 C 0.8103(3) 0.8395(2) 0.6528(2) 0.0350(7) Uani 1 1 d . . . . .
H9 H 0.778149 0.851157 0.593099 0.042 Uiso 1 1 calc R U . . .
C35 C 0.4314(3) 0.2203(2) 0.5453(2) 0.0327(7) Uani 1 1 d . . . . .
C4 C 0.8706(3) 0.5955(2) 0.4340(2) 0.0344(7) Uani 1 1 d . . . . .
H4 H 0.896243 0.603340 0.371867 0.041 Uiso 1 1 calc R U . . .
C31 C 0.4599(3) 0.4728(2) 0.6909(2) 0.0329(7) Uani 1 1 d . . . . .
H31 H 0.496088 0.537827 0.686225 0.039 Uiso 1 1 calc R U . . .
C5 C 0.8828(3) 0.6775(2) 0.5011(2) 0.0360(7) Uani 1 1 d . . . . .
H5 H 0.915612 0.740167 0.484540 0.043 Uiso 1 1 calc R U . . .
C20 C 0.3304(3) 0.7871(3) 1.2563(2) 0.0448(8) Uani 1 1 d . . . . .
H20 H 0.285124 0.774599 1.310832 0.054 Uiso 1 1 calc R U . . .
C7 C 0.7968(3) 0.5721(2) 0.6184(2) 0.0404(8) Uani 1 1 d . . . . .
H7 H 0.772107 0.564184 0.680806 0.048 Uiso 1 1 calc R U . . .
C27 C 0.4997(3) 0.5695(2) 0.8883(2) 0.0323(7) Uani 1 1 d . . . . .
H27 H 0.574960 0.556143 0.858039 0.039 Uiso 1 1 calc R U . . .
C10 C 0.9085(3) 0.7336(2) 0.7516(2) 0.0324(7) Uani 1 1 d . . . . .
H10 H 0.945459 0.672966 0.759384 0.039 Uiso 1 1 calc R U . . .
C8 C 0.7852(3) 0.4915(2) 0.5503(2) 0.0380(8) Uani 1 1 d . . . . .
H8 H 0.752697 0.428838 0.567256 0.046 Uiso 1 1 calc R U . . .
C11 C 0.9076(3) 0.8056(2) 0.8264(2) 0.0340(7) Uani 1 1 d . . . . .
H11 H 0.943312 0.793318 0.884678 0.041 Uiso 1 1 calc R U . . .
C28 C 0.5008(3) 0.6355(2) 0.9679(2) 0.0335(7) Uani 1 1 d . . . . .
H28 H 0.576742 0.666691 0.991461 0.040 Uiso 1 1 calc R U . . .
C21 C 0.4635(3) 0.8210(2) 1.0987(2) 0.0414(8) Uani 1 1 d . . . . .
H21 H 0.511157 0.834937 1.045742 0.050 Uiso 1 1 calc R U . . .
C22 C 0.3224(3) 0.7141(2) 1.1800(2) 0.0389(8) Uani 1 1 d . . . . .
H22 H 0.271658 0.654943 1.182974 0.047 Uiso 1 1 calc R U . . .
C17 C 0.8517(3) 1.1376(2) 0.9775(2) 0.0404(8) Uani 1 1 d . . . . .
H17 H 0.869412 1.206615 0.973339 0.049 Uiso 1 1 calc R U . . .
C19 C 0.4641(3) 0.8900(3) 1.1778(3) 0.0502(9) Uani 1 1 d . . . . .
H19 H 0.512245 0.950688 1.176046 0.060 Uiso 1 1 calc R U . . .
C15 C 0.8089(3) 0.9373(2) 0.9885(2) 0.0440(8) Uani 1 1 d . . . . .
H15 H 0.795172 0.868370 0.995610 0.053 Uiso 1 1 calc R U . . .
C18 C 0.8624(3) 1.0736(2) 0.8960(2) 0.0348(7) Uani 1 1 d . . . . .
H18 H 0.883226 1.099703 0.838399 0.042 Uiso 1 1 calc R U . . .
N2 N 0.8362(5) 0.1260(3) 0.5011(3) 0.0817(12) Uani 1 1 d . . . . .
C16 C 0.7962(3) 1.0072(3) 1.0653(2) 0.0502(9) Uani 1 1 d . . . . .
H16 H 0.771349 0.983601 1.123107 0.060 Uiso 1 1 calc R U . . .
O4 O 0.9157(5) 0.1033(4) 0.5575(4) 0.181(2) Uani 1 1 d . . . . .
O2 O 0.9638(3) -0.2572(2) 0.1787(2) 0.0741(8) Uani 1 1 d G . . . .
H2A H 0.990144 -0.310452 0.199881 0.111 Uiso 1 1 d G U . . .
H2B H 0.930533 -0.277245 0.124673 0.111 Uiso 1 1 d G U . . .
O1 O 0.9267(3) -0.0792(2) 0.2873(2) 0.0748(8) Uani 1 1 d G . . . .
H1A H 0.919811 -0.141155 0.265854 0.112 Uiso 1 1 d G U . . .
H1B H 0.974014 -0.078436 0.336484 0.112 Uiso 1 1 d G U . . .

loop_
_atom_site_aniso_label
_atom_site_aniso_U_11
_atom_site_aniso_U_22
_atom_site_aniso_U_33
_atom_site_aniso_U_23
_atom_site_aniso_U_13
_atom_site_aniso_U_12
Eu01 0.03672(10) 0.02109(9) 0.02285(9) -0.00696(6) 0.00438(6) -0.00265(6)
O9 0.0558(13) 0.0272(12) 0.0347(13) -0.0098(10) 0.0111(10) -0.0072(10)
O7 0.0392(12) 0.0271(11) 0.0422(13) -0.0008(10) 0.0072(9) 0.0022(9)
O16 0.0599(14) 0.0323(12) 0.0319(13) -0.0151(10) 0.0116(11) -0.0076(10)
O8 0.0441(13) 0.0289(12) 0.0390(14) -0.0142(10) 0.0122(10) -0.0074(9)
O15 0.0579(14) 0.0287(12) 0.0401(13) -0.0124(10) 0.0106(10) -0.0130(11)
N4 0.0327(13) 0.0250(14) 0.0245(14) -0.0098(11) -0.0010(10) 0.0002(10)
N5 0.0330(14) 0.0241(13) 0.0268(14) -0.0081(11) 0.0015(11) 0.0019(10)
O13 0.0804(17) 0.0353(14) 0.0440(15) -0.0020(11) -0.0148(12) -0.0038(13)
N7 0.0549(17) 0.0375(17) 0.0392(17) -0.0161(13) -0.0043(14) 0.0030(13)
O10 0.0740(16) 0.0331(13) 0.0497(15) -0.0163(11) 0.0380(13) -0.0096(11)
O14 0.0725(16) 0.0454(15) 0.0372(14) -0.0191(11) 0.0266(12) -0.0229(12)
O12 0.0600(16) 0.0429(15) 0.0676(18) -0.0015(14) -0.0054(13) 0.0119(12)
N6 0.0483(16) 0.0422(18) 0.0340(17) -0.0187(14) 0.0022(12) 0.0003(13)
O19 0.0646(17) 0.0795(19) 0.0500(16) 0.0006(15) 0.0194(13) 0.0156(14)
O17 0.0370(15) 0.079(2) 0.080(2) -0.0024(16) 0.0002(12) 0.0120(13)
O3 0.115(3) 0.0415(16) 0.078(2) 0.0068(15) 0.0447(17) 0.0078(15)
O5 0.098(2) 0.081(2) 0.0355(15) -0.0007(14) -0.0094(15) -0.0052(18)
O18 0.0555(16) 0.0649(18) 0.0644(18) 0.0002(15) -0.0010(13) -0.0116(13)
N3 0.0452(18) 0.051(2) 0.051(2) 0.0205(17) -0.0071(15) -0.0198(15)
C3 0.0252(15) 0.0247(16) 0.0305(17) -0.0064(13) 0.0005(12) 0.0008(12)
O11 0.0622(17) 0.104(2) 0.079(2) 0.0454(18) -0.0350(15) -0.0314(15)
C6 0.0319(16) 0.0240(16) 0.0280(17) -0.0095(13) 0.0008(12) 0.0009(12)
C12 0.0275(15) 0.0249(16) 0.0305(17) -0.0070(13) 0.0006(12) -0.0027(12)
C34 0.0392(17) 0.0255(16) 0.0338(18) -0.0066(14) 0.0085(14) -0.0056(13)
C33 0.0311(16) 0.0269(16) 0.0276(17) -0.0042(13) 0.0032(12) 0.0037(13)
C23 0.0340(17) 0.0265(17) 0.0306(18) -0.0096(14) -0.0043(13) 0.0035(13)
C14 0.0291(16) 0.0315(18) 0.0257(17) -0.0067(14) -0.0024(12) 0.0025(13)
C1 0.0337(17) 0.0241(17) 0.0321(18) -0.0069(14) -0.0017(14) 0.0029(13)
C26 0.0277(16) 0.0270(16) 0.0381(19) -0.0082(14) -0.0018(13) 0.0027(12)
C29 0.0326(16) 0.0251(16) 0.0287(17) -0.0106(13) -0.0005(13) 0.0026(13)
C13 0.0472(19) 0.0241(16) 0.0295(18) -0.0073(14) -0.0021(14) 0.0060(13)
C30 0.0399(17) 0.0292(17) 0.0277(17) -0.0082(14) 0.0092(13) -0.0029(13)
C25 0.0313(16) 0.0263(16) 0.0323(17) -0.0109(14) 0.0027(13) 0.0043(12)
N1 0.048(2) 0.0465(18) 0.0433(19) 0.0124(15) 0.0079(15) 0.0051(15)
C32 0.0406(17) 0.0279(17) 0.0289(17) -0.0035(14) 0.0097(13) 0.0001(13)
O6 0.0528(16) 0.0664(19) 0.092(2) 0.0021(18) -0.0162(15) -0.0103(13)
C24 0.0391(18) 0.0213(16) 0.0292(17) -0.0045(13) -0.0002(13) 0.0003(13)
C9 0.0465(18) 0.0306(18) 0.0270(17) -0.0045(14) -0.0047(13) 0.0054(14)
C35 0.0379(18) 0.0271(18) 0.0323(18) -0.0049(14) 0.0040(14) 0.0053(14)
C4 0.0471(18) 0.0296(18) 0.0245(17) -0.0056(14) 0.0049(13) -0.0046(14)
C31 0.0400(18) 0.0229(16) 0.0343(18) -0.0028(14) 0.0064(14) -0.0040(13)
C5 0.0459(19) 0.0222(16) 0.0374(19) -0.0065(14) 0.0026(14) -0.0057(13)
C20 0.052(2) 0.048(2) 0.0319(19) -0.0080(17) 0.0046(15) 0.0030(17)
C7 0.054(2) 0.0344(19) 0.0297(18) -0.0076(15) 0.0091(14) -0.0079(15)
C27 0.0306(16) 0.0321(17) 0.0325(18) -0.0049(14) 0.0057(13) -0.0020(13)
C10 0.0327(17) 0.0283(17) 0.0348(19) -0.0074(14) -0.0045(13) 0.0047(13)
C8 0.052(2) 0.0251(17) 0.0346(19) -0.0053(15) 0.0032(15) -0.0105(14)
C11 0.0383(17) 0.0319(18) 0.0302(18) -0.0069(14) -0.0087(13) 0.0024(14)
C28 0.0344(17) 0.0298(17) 0.0335(18) -0.0106(14) -0.0017(13) -0.0041(13)
C21 0.051(2) 0.0329(19) 0.038(2) -0.0056(16) 0.0017(15) -0.0039(15)
C22 0.0442(19) 0.0336(18) 0.0364(19) -0.0087(15) -0.0003(15) -0.0025(14)
C17 0.0448(19) 0.0322(18) 0.043(2) -0.0099(16) -0.0001(15) 0.0047(14)
C19 0.057(2) 0.034(2) 0.056(2) -0.0155(18) 0.0003(18) -0.0075(16)
C15 0.065(2) 0.0297(18) 0.035(2) -0.0066(16) 0.0038(16) -0.0068(15)
C18 0.0441(18) 0.0287(18) 0.0298(18) -0.0057(14) 0.0017(13) -0.0008(13)
N2 0.101(3) 0.063(3) 0.078(3) 0.000(2) -0.054(3) -0.003(2)
C16 0.069(2) 0.049(2) 0.030(2) -0.0033(17) 0.0064(16) -0.0060(18)
O4 0.169(4) 0.198(5) 0.180(5) 0.064(4) -0.126(4) 0.004(3)
O2 0.083(2) 0.0533(17) 0.085(2) 0.0070(16) -0.0006(16) -0.0056(15)
O1 0.0613(18) 0.094(2) 0.070(2) -0.0058(17) 0.0007(14) 0.0279(16)

loop_
_atom_type_symbol
_atom_type_description
_atom_type_scat_dispersion_real
_atom_type_scat_dispersion_imag
_atom_type_scat_source
C C 0.0033 0.0016 'International Tables Vol C Tables 4.2.6.8 and 6.1.1.4'
H H 0.0000 0.0000 'International Tables Vol C Tables 4.2.6.8 and 6.1.1.4'
Eu Eu -0.1578 3.6682 'International Tables Vol C Tables 4.2.6.8 and 6.1.1.4'
N N 0.0061 0.0033 'International Tables Vol C Tables 4.2.6.8 and 6.1.1.4'
O O 0.0106 0.0060 'International Tables Vol C Tables 4.2.6.8 and 6.1.1.4'

loop_
_geom_angle_atom_site_label_1
_geom_angle_atom_site_label_2
_geom_angle_atom_site_label_3
_geom_angle
_geom_angle_site_symmetry_1
_geom_angle_site_symmetry_3
_geom_angle_publ_flag
O7 Eu01 O13 75.92(7) . . ?
O7 Eu01 O12 125.70(8) . . ?
O7 Eu01 O5 76.17(8) . . ?
O7 Eu01 O6 70.50(8) . . ?
O8 Eu01 O7 68.77(7) . . ?
O8 Eu01 O13 71.40(8) . . ?
O8 Eu01 O12 86.96(8) . . ?
O8 Eu01 O5 82.44(9) . . ?
O8 Eu01 O6 123.05(9) . . ?
O15 Eu01 O7 140.77(7) . . ?
O15 Eu01 O8 146.95(7) . . ?
O15 Eu01 O13 121.94(8) . . ?
O15 Eu01 O14 72.79(7) . . ?
O15 Eu01 O12 82.75(8) . . ?
O15 Eu01 O5 90.86(9) . . ?
O15 Eu01 O6 72.83(8) . . ?
O13 Eu01 O6 132.23(9) . . ?
O10 Eu01 O7 133.06(7) . . ?
O10 Eu01 O8 71.34(7) . . ?
O10 Eu01 O15 75.65(7) . . ?
O10 Eu01 O13 113.25(9) . . ?
O10 Eu01 O14 142.51(8) . . ?
O10 Eu01 O12 74.73(9) . . ?
O10 Eu01 O5 75.03(10) . . ?
O10 Eu01 O6 114.47(10) . . ?
O14 Eu01 O7 84.41(7) . . ?
O14 Eu01 O8 136.51(7) . . ?
O14 Eu01 O13 69.16(8) . . ?
O14 Eu01 O12 81.67(9) . . ?
O14 Eu01 O5 124.64(10) . . ?
O14 Eu01 O6 74.58(10) . . ?
O12 Eu01 O13 50.07(8) . . ?
O12 Eu01 O6 149.91(9) . . ?
O5 Eu01 O13 147.08(9) . . ?
O5 Eu01 O12 149.73(10) . . ?
O5 Eu01 O6 50.11(10) . . ?
Eu01 O7 H7A 109.4 . . ?
Eu01 O7 H7B 109.6 . . ?
H7A O7 H7B 104.3 . . ?
Eu01 O8 H8A 124.5 . . ?
Eu01 O8 H8B 129.5 . . ?
H8A O8 H8B 104.6 . . ?
C1 O15 Eu01 147.10(19) . . ?
C9 N4 C6 121.3(2) . . ?
C10 N4 C6 118.6(2) . . ?
C10 N4 C9 120.0(2) . . ?
C26 N5 C29 121.0(2) . . ?
C27 N5 C26 120.2(2) . . ?
C27 N5 C29 118.7(2) . . ?
N3 O13 Eu01 96.52(19) . . ?
C19 N7 C20 117.0(3) . . ?
C35 O10 Eu01 145.17(19) . . ?
Eu01 O14 H14A 125.8 . . ?
Eu01 O14 H14B 129.2 . . ?
H14A O14 H14B 104.5 . . ?
N3 O12 Eu01 96.89(19) . . ?
C17 N6 C16 116.3(3) . . ?
H3A O3 H3B 104.5 . . ?
N2 O5 Eu01 98.0(2) . . ?
O13 N3 O12 116.4(3) . . ?
O11 N3 O13 122.4(3) . . ?
O11 N3 O12 121.2(3) . . ?
C4 C3 C1 122.3(3) . . ?
C8 C3 C1 119.4(3) . . ?
C8 C3 C4 118.3(3) . . ?
C5 C6 N4 120.8(3) . . ?
C5 C6 C7 120.9(3) . . ?
C7 C6 N4 118.3(3) . . ?
C13 C12 C14 122.7(3) . . ?
C11 C12 C14 120.1(3) . . ?
C11 C12 C13 117.2(3) . . ?
C33 C34 H34 119.6 . . ?
C30 C34 H34 119.6 . . ?
C30 C34 C33 120.9(3) . . ?
C34 C33 C35 120.6(3) . . ?
C32 C33 C34 119.2(3) . . ?
C32 C33 C35 120.2(3) . . ?
C21 C23 C24 119.4(3) . . ?
C22 C23 C24 122.8(3) . . ?
C22 C23 C21 117.8(3) . . ?
C15 C14 C12 120.7(3) . . ?
C18 C14 C12 122.3(3) . . ?
C18 C14 C15 117.0(3) . . ?
O16 C1 C3 119.0(3) . . ?
O15 C1 O16 124.8(3) . . ?
O15 C1 C3 116.2(3) . . ?
N5 C26 H26 119.6 . . ?
N5 C26 C25 120.8(3) . . ?
C25 C26 H26 119.6 . . ?
C30 C29 N5 118.2(2) . . ?
C30 C29 C31 121.7(3) . . ?
C31 C29 N5 120.1(2) . . ?
C12 C13 H13 119.7 . . ?
C9 C13 C12 120.6(3) . . ?
C9 C13 H13 119.7 . . ?
C34 C30 C29 118.8(3) . . ?
C34 C30 H30 120.6 . . ?
C29 C30 H30 120.6 . . ?
C26 C25 H25 119.9 . . ?
C26 C25 C24 120.2(3) . . ?
C24 C25 H25 119.9 . . ?
O17 N1 O19 120.0(3) . . ?
O17 N1 O18 119.9(3) . . ?
O18 N1 O19 120.1(3) . . ?
C33 C32 H32 119.7 . . ?
C31 C32 C33 120.6(3) . . ?
C31 C32 H32 119.7 . . ?
N2 O6 Eu01 93.6(2) . . ?
C25 C24 C23 122.4(2) . . ?
C28 C24 C23 120.1(2) . . ?
C28 C24 C25 117.5(3) . . ?
N4 C9 C13 120.3(3) . . ?
N4 C9 H9 119.8 . . ?
C13 C9 H9 119.8 . . ?
O9 C35 C33 119.2(3) . . ?
O10 C35 O9 124.4(3) . . ?
O10 C35 C33 116.3(3) . . ?
C3 C4 H4 119.3 . . ?
C5 C4 C3 121.4(3) . . ?
C5 C4 H4 119.3 . . ?
C29 C31 H31 120.6 . . ?
C32 C31 C29 118.7(3) . . ?
C32 C31 H31 120.6 . . ?
C6 C5 C4 118.8(3) . . ?
C6 C5 H5 120.6 . . ?
C4 C5 H5 120.6 . . ?
N7 C20 H20 118.2 . . ?
N7 C20 C22 123.5(3) . . ?
C22 C20 H20 118.2 . . ?
C6 C7 H7 120.3 . . ?
C8 C7 C6 119.3(3) . . ?
C8 C7 H7 120.3 . . ?
N5 C27 H27 119.6 . . ?
N5 C27 C28 120.7(3) . . ?
C28 C27 H27 119.6 . . ?
N4 C10 H10 119.5 . . ?
N4 C10 C11 120.9(3) . . ?
C11 C10 H10 119.5 . . ?
C3 C8 H8 119.4 . . ?
C7 C8 C3 121.2(3) . . ?
C7 C8 H8 119.4 . . ?
C12 C11 H11 119.7 . . ?
C10 C11 C12 120.7(3) . . ?
C10 C11 H11 119.7 . . ?
C24 C28 H28 119.7 . . ?
C27 C28 C24 120.6(3) . . ?
C27 C28 H28 119.7 . . ?
C23 C21 H21 120.4 . . ?
C19 C21 C23 119.1(3) . . ?
C19 C21 H21 120.4 . . ?
C23 C22 C20 118.9(3) . . ?
C23 C22 H22 120.5 . . ?
C20 C22 H22 120.5 . . ?
N6 C17 H17 118.0 . . ?
N6 C17 C18 124.0(3) . . ?
C18 C17 H17 118.0 . . ?
N7 C19 C21 123.6(3) . . ?
N7 C19 H19 118.2 . . ?
C21 C19 H19 118.2 . . ?
C14 C15 H15 120.3 . . ?
C16 C15 C14 119.5(3) . . ?
C16 C15 H15 120.3 . . ?
C14 C18 H18 120.3 . . ?
C17 C18 C14 119.4(3) . . ?
C17 C18 H18 120.3 . . ?
O5 N2 O6 118.3(3) . . ?
O4 N2 O5 121.9(5) . . ?
O4 N2 O6 119.8(5) . . ?
N6 C16 C15 123.7(3) . . ?
N6 C16 H16 118.1 . . ?
C15 C16 H16 118.1 . . ?
H2A O2 H2B 104.5 . . ?
H1A O1 H1B 104.5 . . ?

loop_
_geom_bond_atom_site_label_1
_geom_bond_atom_site_label_2
_geom_bond_distance
_geom_bond_site_symmetry_2
_geom_bond_publ_flag
Eu01 O7 2.4454(18) . ?
Eu01 O8 2.4350(19) . ?
Eu01 O15 2.362(2) . ?
Eu01 O13 2.531(2) . ?
Eu01 O10 2.336(2) . ?
Eu01 O14 2.406(2) . ?
Eu01 O12 2.513(2) . ?
Eu01 O5 2.489(3) . ?
Eu01 O6 2.575(3) . ?
O9 C35 1.255(3) . ?
O7 H7A 0.8549 . ?
O7 H7B 0.8551 . ?
O16 C1 1.255(3) . ?
O8 H8A 0.8496 . ?
O8 H8B 0.8502 . ?
O15 C1 1.246(3) . ?
N4 C6 1.457(3) . ?
N4 C9 1.353(4) . ?
N4 C10 1.343(4) . ?
N5 C26 1.355(3) . ?
N5 C29 1.451(3) . ?
N5 C27 1.352(3) . ?
O13 N3 1.247(4) . ?
N7 C20 1.336(4) . ?
N7 C19 1.324(4) . ?
O10 C35 1.251(3) . ?
O14 H14A 0.8505 . ?
O14 H14B 0.8498 . ?
O12 N3 1.264(4) . ?
N6 C17 1.323(4) . ?
N6 C16 1.333(4) . ?
O19 N1 1.254(3) . ?
O17 N1 1.239(3) . ?
O3 H3A 0.8499 . ?
O3 H3B 0.8503 . ?
O5 N2 1.247(5) . ?
O18 N1 1.241(3) . ?
N3 O11 1.219(3) . ?
C3 C1 1.520(4) . ?
C3 C4 1.387(4) . ?
C3 C8 1.380(4) . ?
C6 C5 1.379(4) . ?
C6 C7 1.379(4) . ?
C12 C14 1.484(4) . ?
C12 C13 1.386(4) . ?
C12 C11 1.386(4) . ?
C34 H34 0.9300 . ?
C34 C33 1.390(4) . ?
C34 C30 1.372(4) . ?
C33 C32 1.385(4) . ?
C33 C35 1.502(4) . ?
C23 C24 1.484(4) . ?
C23 C21 1.386(4) . ?
C23 C22 1.379(4) . ?
C14 C15 1.383(4) . ?
C14 C18 1.381(4) . ?
C26 H26 0.9300 . ?
C26 C25 1.366(4) . ?
C29 C30 1.380(4) . ?
C29 C31 1.381(4) . ?
C13 H13 0.9300 . ?
C13 C9 1.371(4) . ?
C30 H30 0.9300 . ?
C25 H25 0.9300 . ?
C25 C24 1.397(4) . ?
C32 H32 0.9300 . ?
C32 C31 1.378(4) . ?
O6 N2 1.253(5) . ?
C24 C28 1.394(4) . ?
C9 H9 0.9300 . ?
C4 H4 0.9300 . ?
C4 C5 1.379(4) . ?
C31 H31 0.9300 . ?
C5 H5 0.9300 . ?
C20 H20 0.9300 . ?
C20 C22 1.384(4) . ?
C7 H7 0.9300 . ?
C7 C8 1.375(4) . ?
C27 H27 0.9300 . ?
C27 C28 1.363(4) . ?
C10 H10 0.9300 . ?
C10 C11 1.362(4) . ?
C8 H8 0.9300 . ?
C11 H11 0.9300 . ?
C28 H28 0.9300 . ?
C21 H21 0.9300 . ?
C21 C19 1.382(4) . ?
C22 H22 0.9300 . ?
C17 H17 0.9300 . ?
C17 C18 1.380(4) . ?
C19 H19 0.9300 . ?
C15 H15 0.9300 . ?
C15 C16 1.378(4) . ?
C18 H18 0.9300 . ?
N2 O4 1.220(5) . ?
C16 H16 0.9300 . ?
O2 H2A 0.8501 . ?
O2 H2B 0.8499 . ?
O1 H1A 0.8501 . ?
O1 H1B 0.8500 . ?

loop_
_geom_torsion_atom_site_label_1
_geom_torsion_atom_site_label_2
_geom_torsion_atom_site_label_3
_geom_torsion_atom_site_label_4
_geom_torsion
_geom_torsion_site_symmetry_1
_geom_torsion_site_symmetry_2
_geom_torsion_site_symmetry_3
_geom_torsion_site_symmetry_4
_geom_torsion_publ_flag
Eu01 O15 C1 O16 5.5(6) . . . . ?
Eu01 O15 C1 C3 -174.9(2) . . . . ?
Eu01 O13 N3 O12 2.8(3) . . . . ?
Eu01 O13 N3 O11 -177.2(3) . . . . ?
Eu01 O10 C35 O9 -24.3(6) . . . . ?
Eu01 O10 C35 C33 156.3(3) . . . . ?
Eu01 O12 N3 O13 -2.8(3) . . . . ?
Eu01 O12 N3 O11 177.2(3) . . . . ?
Eu01 O5 N2 O6 0.5(4) . . . . ?
Eu01 O5 N2 O4 -178.2(4) . . . . ?
Eu01 O6 N2 O5 -0.4(4) . . . . ?
Eu01 O6 N2 O4 178.3(4) . . . . ?
N4 C6 C5 C4 179.7(2) . . . . ?
N4 C6 C7 C8 -179.9(3) . . . . ?
N4 C10 C11 C12 -0.5(4) . . . . ?
N5 C26 C25 C24 1.2(4) . . . . ?
N5 C29 C30 C34 -176.2(2) . . . . ?
N5 C29 C31 C32 175.1(2) . . . . ?
N5 C27 C28 C24 0.0(4) . . . . ?
N7 C20 C22 C23 1.2(5) . . . . ?
N6 C17 C18 C14 -2.8(5) . . . . ?
C3 C4 C5 C6 0.5(4) . . . . ?
C6 N4 C9 C13 173.1(3) . . . . ?
C6 N4 C10 C11 -171.9(3) . . . . ?
C6 C7 C8 C3 -0.2(5) . . . . ?
C12 C14 C15 C16 -178.8(3) . . . . ?
C12 C14 C18 C17 -179.0(3) . . . . ?
C12 C13 C9 N4 -2.1(4) . . . . ?
C34 C33 C32 C31 1.7(4) . . . . ?
C34 C33 C35 O9 9.7(4) . . . . ?
C34 C33 C35 O10 -170.8(3) . . . . ?
C33 C34 C30 C29 0.9(4) . . . . ?
C33 C32 C31 C29 1.1(4) . . . . ?
C23 C24 C28 C27 -178.4(3) . . . . ?
C23 C21 C19 N7 0.9(5) . . . . ?
C14 C12 C13 C9 -172.5(3) . . . . ?
C14 C12 C11 C10 173.8(3) . . . . ?
C14 C15 C16 N6 -1.9(5) . . . . ?
C1 C3 C4 C5 177.3(3) . . . . ?
C1 C3 C8 C7 -177.5(3) . . . . ?
C26 N5 C29 C30 -49.0(4) . . . . ?
C26 N5 C29 C31 132.8(3) . . . . ?
C26 N5 C27 C28 0.0(4) . . . . ?
C26 C25 C24 C23 177.8(3) . . . . ?
C26 C25 C24 C28 -1.2(4) . . . . ?
C29 N5 C26 C25 175.7(3) . . . . ?
C29 N5 C27 C28 -176.3(3) . . . . ?
C13 C12 C14 C15 138.7(3) . . . . ?
C13 C12 C14 C18 -40.9(4) . . . . ?
C13 C12 C11 C10 -4.5(4) . . . . ?
C30 C34 C33 C32 -2.7(4) . . . . ?
C30 C34 C33 C35 176.3(3) . . . . ?
C30 C29 C31 C32 -3.0(4) . . . . ?
C25 C24 C28 C27 0.6(4) . . . . ?
C32 C33 C35 O9 -171.2(3) . . . . ?
C32 C33 C35 O10 8.2(4) . . . . ?
C24 C23 C21 C19 179.5(3) . . . . ?
C24 C23 C22 C20 179.6(3) . . . . ?
C9 N4 C6 C5 51.5(4) . . . . ?
C9 N4 C6 C7 -128.9(3) . . . . ?
C9 N4 C10 C11 4.3(4) . . . . ?
C35 C33 C32 C31 -177.4(3) . . . . ?
C4 C3 C1 O16 16.4(4) . . . . ?
C4 C3 C1 O15 -163.2(3) . . . . ?
C4 C3 C8 C7 0.8(4) . . . . ?
C31 C29 C30 C34 2.0(4) . . . . ?
C5 C6 C7 C8 -0.3(5) . . . . ?
C20 N7 C19 C21 -0.6(5) . . . . ?
C7 C6 C5 C4 0.1(4) . . . . ?
C27 N5 C26 C25 -0.5(4) . . . . ?
C27 N5 C29 C30 127.3(3) . . . . ?
C27 N5 C29 C31 -51.0(4) . . . . ?
C10 N4 C6 C5 -132.4(3) . . . . ?
C10 N4 C6 C7 47.3(4) . . . . ?
C10 N4 C9 C13 -3.0(4) . . . . ?
C8 C3 C1 O16 -165.4(3) . . . . ?
C8 C3 C1 O15 15.0(4) . . . . ?
C8 C3 C4 C5 -1.0(4) . . . . ?
C11 C12 C14 C15 -39.5(4) . . . . ?
C11 C12 C14 C18 140.8(3) . . . . ?
C11 C12 C13 C9 5.8(4) . . . . ?
C21 C23 C24 C25 -135.6(3) . . . . ?
C21 C23 C24 C28 43.4(4) . . . . ?
C21 C23 C22 C20 -0.9(4) . . . . ?
C22 C23 C24 C25 44.0(4) . . . . ?
C22 C23 C24 C28 -137.1(3) . . . . ?
C22 C23 C21 C19 -0.1(4) . . . . ?
C17 N6 C16 C15 0.7(5) . . . . ?
C19 N7 C20 C22 -0.5(5) . . . . ?
C15 C14 C18 C17 1.4(4) . . . . ?
C18 C14 C15 C16 0.8(4) . . . . ?
C16 N6 C17 C18 1.7(5) . . . . ?

loop_
_smtbx_masks_void_nr
_smtbx_masks_void_average_x
_smtbx_masks_void_average_y
_smtbx_masks_void_average_z
_smtbx_masks_void_volume
_smtbx_masks_void_count_electrons
_smtbx_masks_void_content
1 0.117 0.693 0.387 7.3 0.0 ?
2 0.883 0.307 0.613 7.3 0.0 ?
